data_4128837
loop_
_publ_author_name
'Li, Yusen'
'Chen, Qing'
'Xu, Tiantian'
'Xie, Zhen'
'Liu, Jingjuan'
'Yu, Xiang'
'Ma, Shengqian'
'Qin, Tianshi'
'Chen, Long'

_publ_section_title
;
 De Novo Design and Facile Synthesis of 2D Covalent Organic Frameworks: A
 Two-in-One Strategy.
;
_journal_issue 35
_journal_name_full 'Journal of the American Chemical Society'
_journal_page_first 13822
_journal_page_last 13828
_journal_paper_doi 10.1021/jacs.9b03463
_journal_volume 141
_journal_year 2019
_chemical_formula_moiety 'C42 H28 N2 O2'
_chemical_formula_sum 'C42 H28 N2 O2'
_chemical_formula_weight 592.66
_space_group_crystal_system monoclinic
_space_group_IT_number 14
_space_group_name_Hall '-P 2yn'
_space_group_name_H-M_alt 'P 1 21/n 1'
_atom_sites_solution_hydrogens mixed
_atom_sites_solution_primary direct
_audit_creation_date 2018-05-24
_audit_creation_method
;
Olex2 1.2
(compiled 2018.05.18 svn.r3508 for OlexSys, GUI svn.r5497)
;
_audit_update_record
;
????
;
_cell_angle_alpha 90
_cell_angle_beta 90.01(3)
_cell_angle_gamma 90
_cell_formula_units_Z 2
_cell_length_a 6.1503(12)
_cell_length_b 12.927(3)
_cell_length_c 21.540(4)
_cell_measurement_reflns_used 2764
_cell_measurement_temperature 113
_cell_measurement_theta_max 27.8744
_cell_measurement_theta_min 1.8366
_cell_volume 1712.5(6)
_computing_cell_refinement 'CrystalClear (Rigaku Inc., 2008)'
_computing_data_collection 'CrystalClear (Rigaku Inc., 2008)'
_computing_data_reduction 'CrystalClear (Rigaku Inc., 2008)'
_computing_molecular_graphics 'Olex2 (Dolomanov et al., 2009)'
_computing_publication_material 'Olex2 (Dolomanov et al., 2009)'
_computing_structure_refinement 'ShelXL (Sheldrick, 2015)'
_computing_structure_solution 'ShelXS (Sheldrick, 2008)'
_diffrn_ambient_temperature 113
_diffrn_measured_fraction_theta_full 0.999
_diffrn_measured_fraction_theta_max 0.998
_diffrn_measurement_device_type 'Rigaku Saturn 70'
_diffrn_measurement_method '\w scans'
_diffrn_radiation_monochromator confocal
_diffrn_radiation_type MoK\a
_diffrn_radiation_wavelength 0.71073
_diffrn_reflns_av_R_equivalents 0.1505
_diffrn_reflns_av_unetI/netI 0.1436
_diffrn_reflns_Laue_measured_fraction_full 0.999
_diffrn_reflns_Laue_measured_fraction_max 0.998
_diffrn_reflns_limit_h_max 8
_diffrn_reflns_limit_h_min -8
_diffrn_reflns_limit_k_max 16
_diffrn_reflns_limit_k_min -15
_diffrn_reflns_limit_l_max 27
_diffrn_reflns_limit_l_min -28
_diffrn_reflns_number 17927
_diffrn_reflns_point_group_measured_fraction_full 0.999
_diffrn_reflns_point_group_measured_fraction_max 0.998
_diffrn_reflns_theta_full 25.242
_diffrn_reflns_theta_max 27.885
_diffrn_reflns_theta_min 1.837
_diffrn_standards_decay_% 0
_diffrn_standards_interval_count 0
_diffrn_standards_interval_time 0
_diffrn_standards_number 0
_exptl_absorpt_coefficient_mu 0.071
_exptl_absorpt_correction_T_max 1.0000
_exptl_absorpt_correction_T_min 0.3636
_exptl_absorpt_correction_type multi-scan
_exptl_absorpt_process_details Crystalclear
_exptl_crystal_colour colourless
_exptl_crystal_colour_primary colourless
_exptl_crystal_density_diffrn 1.149
_exptl_crystal_description plate
_exptl_crystal_F_000 620
_exptl_crystal_size_max 0.22
_exptl_crystal_size_mid 0.18
_exptl_crystal_size_min 0.16
_refine_diff_density_max 0.250
_refine_diff_density_min -0.240
_refine_diff_density_rms 0.063
_refine_ls_extinction_coef 0.010(2)
_refine_ls_extinction_expression Fc^*^=kFc[1+0.001xFc^2^\l^3^/sin(2\q)]^-1/4^
_refine_ls_extinction_method 'SHELXL-2017/1 (Sheldrick 2017)'
_refine_ls_goodness_of_fit_ref 0.951
_refine_ls_hydrogen_treatment constr
_refine_ls_matrix_type full
_refine_ls_number_parameters 210
_refine_ls_number_reflns 4067
_refine_ls_number_restraints 0
_refine_ls_restrained_S_all 0.951
_refine_ls_R_factor_all 0.1589
_refine_ls_R_factor_gt 0.0830
_refine_ls_shift/su_max 0.000
_refine_ls_shift/su_mean 0.000
_refine_ls_structure_factor_coef Fsqd
_refine_ls_weighting_details 'w=1/[\s^2^(Fo^2^)+(0.0859P)^2^] where P=(Fo^2^+2Fc^2^)/3'
_refine_ls_weighting_scheme calc
_refine_ls_wR_factor_gt 0.1790
_refine_ls_wR_factor_ref 0.2174
_reflns_Friedel_coverage 0.000
_reflns_number_gt 1902
_reflns_number_total 4067
_reflns_threshold_expression 'I > 2\s(I)'
_cod_data_source_file ja9b03463_si_002.cif
_cod_data_source_block r20180518c1_sq
_cod_original_cell_volume 1712.6(6)
_cod_database_code 4128837
_shelx_shelxl_version_number 2017/1
_shelx_space_group_comment
;
The symmetry employed for this shelxl refinement is uniquely defined
by the following loop, which should always be used as a source of
symmetry information in preference to the above space-group names.
They are only intended as comments.
;
_shelx_estimated_absorpt_t_max 0.989
_shelx_estimated_absorpt_t_min 0.985
_olex2_refinement_description
;
1. Fixed Uiso
 At 1.2 times of:
  All C(H) groups, All N(H,H) groups
2.a Rotating group:
 N1(H1A,H1B)
2.b Aromatic/amide H refined with riding coordinates:
 C1(H1), C4(H4), C7(H7), C10(H10), C11(H11), C13(H13), C14(H14), C16(H16),
 C17(H17), C19(H19), C20(H20), C21(H21)
;
_platon_squeeze_void_probe_radius 1.20
_olex2_submission_special_instructions 'No special instructions were received'

loop_
_space_group_symop_operation_xyz
'x, y, z'
'-x+1/2, y+1/2, -z+1/2'
'-x, -y, -z'
'x-1/2, -y-1/2, z-1/2'

loop_
_atom_site_label
_atom_site_type_symbol
_atom_site_fract_x
_atom_site_fract_y
_atom_site_fract_z
_atom_site_U_iso_or_equiv
_atom_site_adp_type
_atom_site_occupancy
_atom_site_site_symmetry_order
_atom_site_calc_flag
_atom_site_refinement_flags_posn
O1 O 0.1666(5) 0.93350(18) 0.24208(11) 0.0497(7) Uani 1 1 d .
N1 N 0.6522(6) 0.0129(2) 0.24702(13) 0.0477(8) Uani 1 1 d .
H1A H 0.730778 0.017353 0.281210 0.057 Uiso 1 1 d GR
H1B H 0.513604 0.006736 0.257003 0.057 Uiso 1 1 d GR
C1 C 1.0579(6) 0.3150(2) 0.03829(14) 0.0328(8) Uani 1 1 d .
H1 H 1.049740 0.249882 0.058595 0.039 Uiso 1 1 calc R
C2 C 0.9034(6) 0.3943(2) 0.05438(13) 0.0289(7) Uani 1 1 d .
C3 C 0.7429(6) 0.3788(2) 0.10042(13) 0.0298(7) Uani 1 1 d .
C4 C 0.5987(6) 0.4595(2) 0.11336(14) 0.0341(8) Uani 1 1 d .
H4 H 0.486778 0.447844 0.142940 0.041 Uiso 1 1 calc R
C5 C 0.6108(5) 0.5564(2) 0.08498(13) 0.0294(7) Uani 1 1 d .
C6 C 0.7694(5) 0.5725(2) 0.03829(13) 0.0273(7) Uani 1 1 d .
C7 C 0.7865(6) 0.6696(2) 0.00464(13) 0.0332(8) Uani 1 1 d .
H7 H 0.685626 0.723411 0.013142 0.040 Uiso 1 1 calc R
C8 C 0.9167(5) 0.4917(2) 0.02312(12) 0.0261(7) Uani 1 1 d .
C9 C 0.7211(6) 0.2792(2) 0.13676(13) 0.0292(8) Uani 1 1 d .
C10 C 0.8934(6) 0.2452(2) 0.17378(14) 0.0357(8) Uani 1 1 d .
H10 H 1.026327 0.282585 0.173626 0.043 Uiso 1 1 calc R
C11 C 0.8739(6) 0.1575(2) 0.21091(14) 0.0377(8) Uani 1 1 d .
H11 H 0.993272 0.134871 0.235389 0.045 Uiso 1 1 calc R
C12 C 0.6767(6) 0.1028(2) 0.21194(14) 0.0356(8) Uani 1 1 d .
C13 C 0.5044(6) 0.1391(3) 0.17536(15) 0.0407(9) Uani 1 1 d .
H13 H 0.369447 0.103418 0.175176 0.049 Uiso 1 1 calc R
C14 C 0.5312(6) 0.2276(2) 0.13930(14) 0.0383(9) Uani 1 1 d .
H14 H 0.411508 0.252351 0.115705 0.046 Uiso 1 1 calc R
C15 C 0.4702(6) 0.6396(2) 0.11097(13) 0.0315(8) Uani 1 1 d .
C16 C 0.2567(6) 0.6177(3) 0.12862(14) 0.0350(8) Uani 1 1 d .
H16 H 0.194348 0.552737 0.118210 0.042 Uiso 1 1 calc R
C17 C 0.1342(6) 0.6899(2) 0.16125(14) 0.0363(8) Uani 1 1 d .
H17 H -0.011587 0.674102 0.172302 0.044 Uiso 1 1 calc R
C18 C 0.2225(6) 0.7846(2) 0.17786(14) 0.0354(8) Uani 1 1 d .
C19 C 0.4326(6) 0.8084(3) 0.15916(15) 0.0385(9) Uani 1 1 d .
H19 H 0.492444 0.874119 0.169131 0.046 Uiso 1 1 calc R
C20 C 0.5562(6) 0.7378(2) 0.12618(13) 0.0359(8) Uani 1 1 d .
H20 H 0.699612 0.755376 0.113694 0.043 Uiso 1 1 calc R
C21 C 0.0972(7) 0.8551(3) 0.21782(15) 0.0437(9) Uani 1 1 d .
H21 H -0.050742 0.838032 0.225333 0.052 Uiso 1 1 calc R

loop_
_atom_site_aniso_label
_atom_site_aniso_U_11
_atom_site_aniso_U_22
_atom_site_aniso_U_33
_atom_site_aniso_U_23
_atom_site_aniso_U_13
_atom_site_aniso_U_12
O1 0.0536(19) 0.0369(14) 0.0587(15) -0.0105(12) 0.0149(14) 0.0039(12)
N1 0.048(2) 0.0468(18) 0.0478(17) 0.0082(15) 0.0050(16) 0.0024(16)
C1 0.032(2) 0.0336(17) 0.0331(17) 0.0057(14) 0.0015(15) 0.0055(15)
C2 0.030(2) 0.0289(17) 0.0277(15) 0.0021(12) 0.0021(14) 0.0014(14)
C3 0.032(2) 0.0274(16) 0.0302(16) -0.0022(13) 0.0020(15) 0.0045(14)
C4 0.031(2) 0.0408(19) 0.0305(16) 0.0030(14) 0.0044(15) 0.0013(15)
C5 0.0252(19) 0.0317(17) 0.0312(16) -0.0034(13) -0.0020(14) 0.0003(14)
C6 0.0272(19) 0.0284(16) 0.0264(14) -0.0012(13) 0.0047(13) 0.0015(13)
C7 0.035(2) 0.0368(18) 0.0280(16) -0.0020(14) 0.0054(15) 0.0048(15)
C8 0.0282(19) 0.0279(15) 0.0220(14) -0.0041(12) 0.0019(13) 0.0013(13)
C9 0.027(2) 0.0390(18) 0.0219(15) 0.0024(13) 0.0065(14) 0.0110(15)
C10 0.035(2) 0.0359(18) 0.0364(17) 0.0009(14) 0.0061(16) -0.0019(16)
C11 0.036(2) 0.0404(19) 0.0364(17) 0.0014(15) -0.0018(16) 0.0058(16)
C12 0.040(2) 0.0355(19) 0.0312(17) 0.0051(14) 0.0034(16) 0.0021(16)
C13 0.033(2) 0.044(2) 0.0453(19) 0.0061(16) 0.0012(17) -0.0053(16)
C14 0.038(2) 0.040(2) 0.0370(18) 0.0072(15) -0.0080(16) 0.0043(17)
C15 0.030(2) 0.0350(18) 0.0290(16) -0.0017(13) 0.0008(15) 0.0012(15)
C16 0.030(2) 0.0388(19) 0.0362(17) -0.0012(14) -0.0010(15) 0.0025(15)
C17 0.025(2) 0.043(2) 0.0413(18) 0.0030(15) 0.0018(16) 0.0036(15)
C18 0.030(2) 0.0366(19) 0.0398(18) -0.0028(15) 0.0073(16) 0.0053(15)
C19 0.039(2) 0.0349(18) 0.0421(19) -0.0004(15) 0.0041(17) 0.0001(16)
C20 0.035(2) 0.0395(19) 0.0327(17) 0.0000(14) 0.0066(15) 0.0004(16)
C21 0.039(2) 0.045(2) 0.048(2) 0.0029(17) 0.0119(18) 0.0048(18)

loop_
_atom_type_symbol
_atom_type_description
_atom_type_scat_dispersion_real
_atom_type_scat_dispersion_imag
_atom_type_scat_source
C C 0.0033 0.0016 'International Tables Vol C Tables 4.2.6.8 and 6.1.1.4'
H H 0.0000 0.0000 'International Tables Vol C Tables 4.2.6.8 and 6.1.1.4'
N N 0.0061 0.0033 'International Tables Vol C Tables 4.2.6.8 and 6.1.1.4'
O O 0.0106 0.0060 'International Tables Vol C Tables 4.2.6.8 and 6.1.1.4'

loop_
_geom_angle_atom_site_label_1
_geom_angle_atom_site_label_2
_geom_angle_atom_site_label_3
_geom_angle
_geom_angle_site_symmetry_1
_geom_angle_site_symmetry_3
H1A N1 H1B 109.4 . .
C12 N1 H1A 109.8 . .
C12 N1 H1B 108.2 . .
C2 C1 H1 119.0 . .
C7 C1 H1 119.0 3_765 .
C7 C1 C2 122.0(3) 3_765 .
C3 C2 C1 121.9(3) . .
C3 C2 C8 119.7(3) . .
C8 C2 C1 118.4(3) . .
C2 C3 C9 123.1(3) . .
C4 C3 C2 118.5(3) . .
C4 C3 C9 118.4(3) . .
C3 C4 H4 118.4 . .
C5 C4 C3 123.3(3) . .
C5 C4 H4 118.4 . .
C4 C5 C6 118.7(3) . .
C4 C5 C15 116.9(3) . .
C6 C5 C15 124.1(3) . .
C5 C6 C7 122.1(3) . .
C5 C6 C8 119.6(3) . .
C8 C6 C7 118.3(3) . .
C1 C7 C6 121.5(3) 3_765 .
C1 C7 H7 119.3 3_765 .
C6 C7 H7 119.3 . .
C2 C8 C8 119.7(3) . 3_765
C6 C8 C2 120.2(3) . .
C6 C8 C8 120.1(3) . 3_765
C10 C9 C3 119.7(3) . .
C14 C9 C3 121.3(3) . .
C14 C9 C10 118.6(3) . .
C9 C10 H10 119.4 . .
C11 C10 C9 121.3(3) . .
C11 C10 H10 119.4 . .
C10 C11 H11 120.2 . .
C10 C11 C12 119.6(3) . .
C12 C11 H11 120.2 . .
N1 C12 C11 121.5(3) . .
N1 C12 C13 120.1(3) . .
C13 C12 C11 118.4(3) . .
C12 C13 H13 120.0 . .
C14 C13 C12 120.0(3) . .
C14 C13 H13 120.0 . .
C9 C14 C13 122.2(3) . .
C9 C14 H14 118.9 . .
C13 C14 H14 118.9 . .
C16 C15 C5 120.2(3) . .
C16 C15 C20 118.1(3) . .
C20 C15 C5 121.2(3) . .
C15 C16 H16 119.6 . .
C17 C16 C15 120.8(3) . .
C17 C16 H16 119.6 . .
C16 C17 H17 119.6 . .
C18 C17 C16 120.7(3) . .
C18 C17 H17 119.6 . .
C17 C18 C19 119.0(3) . .
C17 C18 C21 119.5(3) . .
C19 C18 C21 121.3(3) . .
C18 C19 H19 119.6 . .
C20 C19 C18 120.9(3) . .
C20 C19 H19 119.6 . .
C15 C20 H20 119.8 . .
C19 C20 C15 120.4(3) . .
C19 C20 H20 119.8 . .
O1 C21 C18 125.6(4) . .
O1 C21 H21 117.2 . .
C18 C21 H21 117.2 . .

loop_
_geom_bond_atom_site_label_1
_geom_bond_atom_site_label_2
_geom_bond_distance
_geom_bond_site_symmetry_2
O1 C21 1.217(4) .
N1 H1A 0.8828 .
N1 H1B 0.8825 .
N1 C12 1.395(4) .
C1 H1 0.9500 .
C1 C2 1.440(4) .
C1 C7 1.345(4) 3_765
C2 C3 1.414(4) .
C2 C8 1.430(4) .
C3 C4 1.398(4) .
C3 C9 1.513(4) .
C4 H4 0.9500 .
C4 C5 1.396(4) .
C5 C6 1.416(4) .
C5 C15 1.490(4) .
C6 C7 1.453(4) .
C6 C8 1.421(4) .
C7 H7 0.9500 .
C8 C8 1.445(6) 3_765
C9 C10 1.397(4) .
C9 C14 1.346(5) .
C10 H10 0.9500 .
C10 C11 1.392(4) .
C11 H11 0.9500 .
C11 C12 1.404(5) .
C12 C13 1.401(5) .
C13 H13 0.9500 .
C13 C14 1.392(4) .
C14 H14 0.9500 .
C15 C16 1.396(5) .
C15 C20 1.414(4) .
C16 H16 0.9500 .
C16 C17 1.390(4) .
C17 H17 0.9500 .
C17 C18 1.387(5) .
C18 C19 1.388(5) .
C18 C21 1.472(4) .
C19 H19 0.9500 .
C19 C20 1.384(4) .
C20 H20 0.9500 .
C21 H21 0.9500 .

loop_
_geom_torsion_atom_site_label_1
_geom_torsion_atom_site_label_2
_geom_torsion_atom_site_label_3
_geom_torsion_atom_site_label_4
_geom_torsion
_geom_torsion_site_symmetry_1
_geom_torsion_site_symmetry_4
N1 C12 C13 C14 -178.5(3) . .
C1 C2 C3 C4 -179.9(3) . .
C1 C2 C3 C9 0.6(5) . .
C1 C2 C8 C6 -179.1(3) . .
C1 C2 C8 C8 -0.3(5) . 3_765
C2 C3 C4 C5 -2.8(5) . .
C2 C3 C9 C10 60.8(4) . .
C2 C3 C9 C14 -126.1(3) . .
C3 C2 C8 C6 0.1(4) . .
C3 C2 C8 C8 178.9(3) . 3_765
C3 C4 C5 C6 3.5(5) . .
C3 C4 C5 C15 -170.1(3) . .
C3 C9 C10 C11 175.8(3) . .
C3 C9 C14 C13 -176.2(3) . .
C4 C3 C9 C10 -118.7(3) . .
C4 C3 C9 C14 54.5(4) . .
C4 C5 C6 C7 177.3(3) . .
C4 C5 C6 C8 -2.4(4) . .
C4 C5 C15 C16 -41.4(4) . .
C4 C5 C15 C20 130.0(3) . .
C5 C6 C7 C1 178.0(3) . 3_765
C5 C6 C8 C2 0.6(4) . .
C5 C6 C8 C8 -178.1(3) . 3_765
C5 C15 C16 C17 170.4(3) . .
C5 C15 C20 C19 -169.7(3) . .
C6 C5 C15 C16 145.4(3) . .
C6 C5 C15 C20 -43.3(4) . .
C7 C1 C2 C3 -178.7(3) 3_765 .
C7 C1 C2 C8 0.5(5) 3_765 .
C7 C6 C8 C2 -179.0(3) . .
C7 C6 C8 C8 2.2(5) . 3_765
C8 C2 C3 C4 1.0(5) . .
C8 C2 C3 C9 -178.5(3) . .
C8 C6 C7 C1 -2.4(5) . 3_765
C9 C3 C4 C5 176.6(3) . .
C9 C10 C11 C12 -0.9(5) . .
C10 C9 C14 C13 -3.0(5) . .
C10 C11 C12 N1 178.1(3) . .
C10 C11 C12 C13 -0.3(5) . .
C11 C12 C13 C14 -0.1(5) . .
C12 C13 C14 C9 1.8(5) . .
C14 C9 C10 C11 2.5(5) . .
C15 C5 C6 C7 -9.6(5) . .
C15 C5 C6 C8 170.8(3) . .
C15 C16 C17 C18 -1.0(5) . .
C16 C15 C20 C19 1.8(5) . .
C16 C17 C18 C19 2.7(5) . .
C16 C17 C18 C21 -173.8(3) . .
C17 C18 C19 C20 -2.2(5) . .
C17 C18 C21 O1 169.8(3) . .
C18 C19 C20 C15 -0.1(5) . .
C19 C18 C21 O1 -6.6(5) . .
C20 C15 C16 C17 -1.2(5) . .
C21 C18 C19 C20 174.3(3) . .

loop_
_platon_squeeze_void_nr
_platon_squeeze_void_average_x
_platon_squeeze_void_average_y
_platon_squeeze_void_average_z
_platon_squeeze_void_volume
_platon_squeeze_void_count_electrons
_platon_squeeze_void_content
1 -0.021 0.000 0.000 183 47 ' '
2 -0.035 0.500 0.500 183 47 ' '
